data_4114261
loop_
_publ_author_name
'Xi Ouyang'
'Frank W. Fowler'
'Joseph W. Lauher'

_publ_contact_author_address
;Department of Chemistry    
State University of New York
Stony Brook, NY 11794    
;
_publ_contact_author_email jlauher@notes.cc.sunysb.edu
_publ_contact_author_fax 631-632-7960
_publ_contact_author_name 'Joseph W. Lauher'
_publ_contact_author_phone 631-632-7925
_publ_section_title
;
 Single-Crystal-to-Single-Crystal Topochemical Polymerizations of a
 Terminal Diacetylene: Two Remarkable Transformations Give the Same
 Conjugated Polymer
;
_journal_name_full 'Journal of the American Chemical Society'
_journal_page_first 12400
_journal_page_last 12401
_journal_paper_doi 10.1021/ja037557+
_journal_volume 125
_journal_year 2003
_chemical_formula_sum 'C26 H22 N4 O6'
_chemical_formula_weight 486.48
_chemical_name_systematic
;
3,5-dihydroxy-benzoic_acid_penta-2,4-diynyl_ester
 polymer N,N'bis-pyridin-4-ylmethyloxalamide
;
_space_group_IT_number 14
_symmetry_cell_setting monoclinic
_symmetry_space_group_name_Hall '-P 2yn'
_symmetry_space_group_name_H-M 'P 1 21/n 1'
_atom_sites_solution_hydrogens geom
_atom_sites_solution_primary direct
_atom_sites_solution_secondary difmap
_audit_creation_method SHELXL-97
_cell_angle_alpha 90.00
_cell_angle_beta 94.830(13)
_cell_angle_gamma 90.00
_cell_formula_units_Z 4
_cell_length_a 14.345(12)
_cell_length_b 5.090(4)
_cell_length_c 33.68(3)
_cell_measurement_temperature 273(2)
_cell_volume 2450(4)
_computing_cell_refinement 'Bruker SMART'
_computing_data_collection 'Bruker SMART'
_computing_data_reduction 'Bruker SAINT'
_computing_molecular_graphics 'Bruker SHELXTL'
_computing_publication_material 'Bruker SHELXTL'
_computing_structure_refinement 'SHELXL-97 (Sheldrick, 1997)'
_computing_structure_solution 'SHELXS-97 (Sheldrick, 1990)'
_diffrn_ambient_temperature 273(2)
_diffrn_measured_fraction_theta_full 0.975
_diffrn_measured_fraction_theta_max 0.975
_diffrn_measurement_device_type 'CCD area detector'
_diffrn_measurement_method 'phi and omega scans'
_diffrn_radiation_monochromator graphite
_diffrn_radiation_source 'fine-focus sealed tube'
_diffrn_radiation_type MoK\a
_diffrn_radiation_wavelength 0.71073
_diffrn_reflns_av_R_equivalents 0.0768
_diffrn_reflns_av_sigmaI/netI 0.2555
_diffrn_reflns_limit_h_max 17
_diffrn_reflns_limit_h_min -15
_diffrn_reflns_limit_k_max 6
_diffrn_reflns_limit_k_min -6
_diffrn_reflns_limit_l_max 32
_diffrn_reflns_limit_l_min -42
_diffrn_reflns_number 10948
_diffrn_reflns_theta_full 26.59
_diffrn_reflns_theta_max 26.59
_diffrn_reflns_theta_min 1.50
_exptl_absorpt_coefficient_mu 0.096
_exptl_absorpt_correction_type none
_exptl_crystal_density_diffrn 1.318
_exptl_crystal_density_meas 0
_exptl_crystal_F_000 1016
_exptl_crystal_size_max .8
_exptl_crystal_size_mid .15
_exptl_crystal_size_min .15
_refine_diff_density_max 0.285
_refine_diff_density_min -0.404
_refine_diff_density_rms 0.074
_refine_ls_extinction_method none
_refine_ls_goodness_of_fit_ref 0.695
_refine_ls_hydrogen_treatment mixed
_refine_ls_matrix_type full
_refine_ls_number_parameters 325
_refine_ls_number_reflns 5013
_refine_ls_number_restraints 0
_refine_ls_restrained_S_all 0.695
_refine_ls_R_factor_all 0.2169
_refine_ls_R_factor_gt 0.0861
_refine_ls_shift/su_max 0.000
_refine_ls_shift/su_mean 0.000
_refine_ls_structure_factor_coef Fsqd
_refine_ls_weighting_details 'calc w=1/[\s^2^(Fo^2^)+(0.1325P)^2^+0.0000P] where P=(Fo^2^+2Fc^2^)/3'
_refine_ls_weighting_scheme calc
_refine_ls_wR_factor_gt 0.1604
_refine_ls_wR_factor_ref 0.2211
_reflns_number_gt 1065
_reflns_number_total 5013
_reflns_threshold_expression >2sigma(I)
_cod_data_source_file ja0375572Bsi20030726_113018_1.cif
_cod_data_source_block helixmnomer
_cod_database_code 4114261

loop_
_symmetry_equiv_pos_as_xyz
'x, y, z'
'-x+1/2, y+1/2, -z+1/2'
'-x, -y, -z'
'x-1/2, -y-1/2, z-1/2'

loop_
_atom_site_label
_atom_site_type_symbol
_atom_site_fract_x
_atom_site_fract_y
_atom_site_fract_z
_atom_site_U_iso_or_equiv
_atom_site_adp_type
_atom_site_occupancy
_atom_site_symmetry_multiplicity
_atom_site_calc_flag
_atom_site_refinement_flags
O1 O 0.8577(3) 0.9279(10) 0.31884(13) 0.0715(15) Uani 1 1 d .
O3 O 1.1397(3) 0.0772(11) 0.31204(14) 0.0866(18) Uani 1 1 d .
H3 H 1.1246 0.0641 0.2881 0.130 Uiso 1 1 calc R
C8 C 1.0215(4) 0.4080(14) 0.30418(19) 0.059(2) Uani 1 1 d .
H8 H 1.0096 0.3739 0.2771 0.070 Uiso 1 1 calc R
O2 O 0.8792(3) 0.7097(12) 0.26288(14) 0.0856(17) Uani 1 1 d .
O4 O 1.0781(3) 0.5628(12) 0.42517(12) 0.0919(19) Uani 1 1 d .
H4 H 1.0453 0.6836 0.4321 0.138 Uiso 1 1 calc R
C9 C 1.0890(5) 0.2685(16) 0.3276(2) 0.064(2) Uani 1 1 d .
C11 C 1.0577(5) 0.5144(17) 0.3853(2) 0.071(2) Uani 1 1 d .
C12 C 0.9890(4) 0.6597(16) 0.36337(19) 0.069(2) Uani 1 1 d .
H12 H 0.9556 0.7908 0.3752 0.083 Uiso 1 1 calc R
C7 C 0.9726(4) 0.6002(14) 0.32300(18) 0.0542(19) Uani 1 1 d .
C10 C 1.1051(4) 0.3171(17) 0.3674(2) 0.072(2) Uani 1 1 d .
H10 H 1.1486 0.2160 0.3827 0.086 Uiso 1 1 calc R
C6 C 0.8978(4) 0.7463(17) 0.2981(2) 0.065(2) Uani 1 1 d .
C3 C 0.7164(6) 1.4350(19) 0.3423(2) 0.077(2) Uani 1 1 d .
C4 C 0.7477(5) 1.2692(19) 0.3220(3) 0.075(2) Uani 1 1 d .
C5 C 0.7838(5) 1.0730(17) 0.2964(2) 0.088(3) Uani 1 1 d .
H5A H 0.8083 1.1569 0.2736 0.106 Uiso 1 1 calc R
H5B H 0.7341 0.9541 0.2867 0.106 Uiso 1 1 calc R
C2 C 0.6795(6) 1.622(2) 0.3651(3) 0.086(3) Uani 1 1 d .
C1 C 0.6499(7) 1.784(2) 0.3848(3) 0.123(4) Uani 1 1 d .
H1 H 0.6261 1.9131 0.4007 0.148 Uiso 1 1 calc R
O5 O 0.9127(3) 1.1193(11) 0.02579(13) 0.0645(14) Uani 1 1 d .
O6 O 1.0409(3) 0.5886(11) 0.06917(14) 0.0689(14) Uani 1 1 d .
N1 N 0.8883(3) 0.6799(12) 0.01970(14) 0.0568(15) Uani 1 1 d .
H1A H 0.9103 0.5274 0.0263 0.068 Uiso 1 1 calc R
N2 N 1.0641(3) 1.0245(12) 0.07799(14) 0.0557(15) Uani 1 1 d .
H2 H 1.0416 1.1780 0.0724 0.067 Uiso 1 1 calc R
N3 N 0.5647(4) 0.3703(15) 0.0460(2) 0.078(2) Uani 1 1 d .
C17 C 0.7197(4) 0.5803(14) 0.01152(19) 0.0560(19) Uani 1 1 d .
C20 C 1.0205(4) 0.8177(18) 0.06204(18) 0.0531(18) Uani 1 1 d .
C18 C 0.6677(4) 0.3851(15) -0.0062(2) 0.066(2) Uani 1 1 d .
H18 H 0.6827 0.3173 -0.0305 0.079 Uiso 1 1 calc R
C13 C 0.9334(4) 0.8904(18) 0.03456(19) 0.0541(18) Uani 1 1 d .
C21 C 1.1499(4) 1.0026(16) 0.10503(19) 0.068(2) Uani 1 1 d .
H21A H 1.1924 1.1425 0.0990 0.082 Uiso 1 1 calc R
H21B H 1.1802 0.8369 0.1000 0.082 Uiso 1 1 calc R
C14 C 0.8028(4) 0.6944(15) -0.00743(18) 0.064(2) Uani 1 1 d .
H14A H 0.8121 0.5987 -0.0317 0.076 Uiso 1 1 calc R
H14B H 0.7900 0.8764 -0.0145 0.076 Uiso 1 1 calc R
C24 C 1.1332(5) 1.0169(15) 0.1478(2) 0.0611(19) Uani 1 1 d .
C15 C 0.6141(6) 0.5678(18) 0.0633(2) 0.081(3) Uani 1 1 d .
H15 H 0.5961 0.6331 0.0872 0.098 Uiso 1 1 calc R
C26 C 1.0562(6) 0.8889(19) 0.2044(3) 0.102(3) Uani 1 1 d .
H26 H 1.0092 0.7893 0.2145 0.122 Uiso 1 1 calc R
C19 C 0.5923(5) 0.2862(18) 0.0118(2) 0.083(3) Uani 1 1 d .
H19 H 0.5584 0.1506 -0.0010 0.100 Uiso 1 1 calc R
C25 C 1.0650(6) 0.8816(19) 0.1647(2) 0.096(3) Uani 1 1 d .
H25 H 1.0230 0.7813 0.1485 0.115 Uiso 1 1 calc R
C23 C 1.1904(5) 1.1680(17) 0.1732(2) 0.087(3) Uani 1 1 d .
H23 H 1.2370 1.2706 0.1634 0.105 Uiso 1 1 calc R
N4 N 1.1122(6) 1.0331(17) 0.23003(19) 0.092(2) Uani 1 1 d .
C16 C 0.6916(5) 0.6824(17) 0.0473(2) 0.077(2) Uani 1 1 d .
H16 H 0.7234 0.8219 0.0601 0.092 Uiso 1 1 calc R
C22 C 1.1781(7) 1.166(2) 0.2137(3) 0.115(4) Uani 1 1 d .
H22 H 1.2191 1.2655 0.2304 0.138 Uiso 1 1 calc R

loop_
_atom_site_aniso_label
_atom_site_aniso_U_11
_atom_site_aniso_U_22
_atom_site_aniso_U_33
_atom_site_aniso_U_23
_atom_site_aniso_U_13
_atom_site_aniso_U_12
O1 0.066(3) 0.081(4) 0.064(3) -0.001(3) -0.012(3) 0.016(3)
O3 0.083(4) 0.108(5) 0.069(3) -0.011(3) 0.003(3) 0.031(3)
C8 0.049(4) 0.078(6) 0.047(4) -0.004(4) -0.005(3) 0.002(4)
O2 0.068(3) 0.124(5) 0.063(3) -0.009(3) -0.008(3) 0.017(3)
O4 0.073(3) 0.152(6) 0.048(3) -0.013(3) -0.007(2) 0.036(3)
C9 0.052(4) 0.086(6) 0.055(5) -0.021(4) 0.008(4) 0.006(4)
C11 0.052(4) 0.111(7) 0.050(4) -0.009(4) 0.008(4) 0.012(5)
C12 0.050(4) 0.101(7) 0.054(4) -0.006(4) 0.001(3) 0.015(4)
C7 0.040(4) 0.076(6) 0.046(4) -0.002(4) 0.002(3) -0.001(4)
C10 0.046(4) 0.102(7) 0.067(5) 0.008(5) 0.001(4) 0.016(4)
C6 0.048(4) 0.084(7) 0.063(5) -0.016(5) 0.001(4) 0.012(4)
C3 0.072(6) 0.085(8) 0.072(6) -0.004(5) -0.004(4) -0.004(5)
C4 0.054(5) 0.084(7) 0.084(6) -0.001(5) -0.019(4) 0.005(5)
C5 0.084(6) 0.104(8) 0.071(5) -0.017(5) -0.024(4) 0.038(5)
C2 0.090(6) 0.085(8) 0.082(6) -0.015(6) 0.010(5) -0.003(5)
C1 0.144(9) 0.114(10) 0.120(8) -0.028(7) 0.055(7) -0.010(8)
O5 0.052(3) 0.065(4) 0.075(3) 0.005(3) -0.008(2) -0.001(3)
O6 0.054(3) 0.064(4) 0.087(4) 0.009(3) -0.012(2) -0.001(3)
N1 0.040(3) 0.068(4) 0.062(3) 0.005(3) -0.003(3) -0.002(3)
N2 0.049(3) 0.060(4) 0.058(3) 0.003(3) -0.001(3) -0.003(3)
N3 0.047(4) 0.106(6) 0.078(5) 0.010(4) -0.004(3) -0.020(4)
C17 0.041(4) 0.073(6) 0.053(4) 0.005(4) -0.004(3) -0.010(4)
C20 0.047(4) 0.065(6) 0.048(4) 0.010(4) 0.004(3) 0.001(4)
C18 0.054(4) 0.087(6) 0.055(4) 0.001(4) 0.004(3) -0.021(4)
C13 0.036(4) 0.070(6) 0.057(4) -0.001(4) 0.006(3) 0.001(4)
C21 0.039(4) 0.091(6) 0.073(5) 0.003(4) -0.010(3) -0.007(4)
C14 0.043(4) 0.083(6) 0.063(4) 0.010(4) -0.002(3) -0.014(4)
C24 0.054(4) 0.071(6) 0.057(5) -0.007(4) -0.002(4) -0.003(4)
C15 0.083(6) 0.099(8) 0.065(5) -0.001(5) 0.025(4) -0.003(5)
C26 0.086(6) 0.146(10) 0.075(6) -0.003(6) 0.013(5) -0.025(6)
C19 0.060(5) 0.120(8) 0.068(5) -0.003(5) -0.003(4) -0.029(5)
C25 0.077(6) 0.148(10) 0.063(5) -0.015(6) 0.006(4) -0.031(6)
C23 0.075(5) 0.107(8) 0.080(6) -0.017(5) 0.006(4) -0.027(5)
N4 0.091(5) 0.123(7) 0.064(4) -0.010(5) 0.006(4) 0.003(5)
C16 0.063(5) 0.094(7) 0.074(5) -0.013(5) 0.008(4) -0.013(5)
C22 0.112(8) 0.148(11) 0.083(7) -0.044(7) -0.008(6) -0.019(7)

loop_
_atom_type_symbol
_atom_type_description
_atom_type_scat_dispersion_real
_atom_type_scat_dispersion_imag
_atom_type_scat_source
C C 0.0033 0.0016 'International Tables Vol C Tables 4.2.6.8 and 6.1.1.4'
H H 0.0000 0.0000 'International Tables Vol C Tables 4.2.6.8 and 6.1.1.4'
N N 0.0061 0.0033 'International Tables Vol C Tables 4.2.6.8 and 6.1.1.4'
O O 0.0106 0.0060 'International Tables Vol C Tables 4.2.6.8 and 6.1.1.4'

loop_
_geom_angle_atom_site_label_1
_geom_angle_atom_site_label_2
_geom_angle_atom_site_label_3
_geom_angle
C6 O1 C5 114.4(6)
C7 C8 C9 117.1(6)
O3 C9 C10 117.4(7)
O3 C9 C8 121.5(6)
C10 C9 C8 121.1(7)
O4 C11 C10 119.0(7)
O4 C11 C12 120.4(7)
C10 C11 C12 120.5(6)
C11 C12 C7 117.2(7)
C8 C7 C12 123.3(6)
C8 C7 C6 117.3(6)
C12 C7 C6 119.4(7)
C9 C10 C11 120.8(7)
O2 C6 O1 123.9(7)
O2 C6 C7 124.0(7)
O1 C6 C7 112.0(6)
C4 C3 C2 179.0(9)
C3 C4 C5 178.1(8)
C4 C5 O1 108.8(6)
C1 C2 C3 178.5(11)
C13 N1 C14 123.3(6)
C20 N2 C21 122.4(6)
C19 N3 C15 116.0(7)
C18 C17 C16 117.6(7)
C18 C17 C14 121.4(6)
C16 C17 C14 120.9(6)
O6 C20 N2 125.9(6)
O6 C20 C13 121.2(7)
N2 C20 C13 112.8(7)
C17 C18 C19 120.0(7)
O5 C13 N1 124.9(6)
O5 C13 C20 122.7(7)
N1 C13 C20 112.2(7)
N2 C21 C24 113.7(5)
N1 C14 C17 111.4(5)
C25 C24 C23 116.0(7)
C25 C24 C21 124.2(7)
C23 C24 C21 119.7(7)
N3 C15 C16 123.7(7)
N4 C26 C25 123.2(8)
N3 C19 C18 124.7(7)
C26 C25 C24 121.9(8)
C24 C23 C22 119.2(8)
C22 N4 C26 115.0(8)
C15 C16 C17 118.0(7)
N4 C22 C23 124.6(8)

loop_
_geom_bond_atom_site_label_1
_geom_bond_atom_site_label_2
_geom_bond_distance
O1 C6 1.319(8)
O1 C5 1.451(8)
O3 C9 1.348(8)
C8 C7 1.388(9)
C8 C9 1.391(9)
O2 C6 1.209(7)
O4 C11 1.372(7)
C9 C10 1.366(9)
C11 C10 1.380(10)
C11 C12 1.393(9)
C12 C7 1.394(8)
C7 C6 1.502(9)
C3 C4 1.197(11)
C3 C2 1.358(12)
C4 C5 1.445(11)
C2 C1 1.161(11)
O5 C13 1.232(8)
O6 C20 1.221(8)
N1 C13 1.328(8)
N1 C14 1.469(7)
N2 C20 1.316(8)
N2 C21 1.473(7)
N3 C19 1.319(9)
N3 C15 1.335(9)
C17 C18 1.351(9)
C17 C16 1.403(9)
C17 C14 1.514(8)
C20 C13 1.536(9)
C18 C19 1.379(9)
C21 C24 1.482(9)
C24 C25 1.360(10)
C24 C23 1.370(9)
C15 C16 1.401(10)
C26 N4 1.346(10)
C26 C25 1.355(10)
C23 C22 1.392(11)
N4 C22 1.319(11)

loop_
_cod_related_entry_id
_cod_related_entry_database
_cod_related_entry_code
1 ChemSpider 30660512
